data_1574354
loop_
_publ_author_name
'Fort\'e, J\'er\'emy'
'Pigeon, Pascal'

_publ_section_title
;
 Ethyl 4-Ene-4-ferrocenyl-5,5-bis-(4-hydroxyphenyl)-pentanoate
;
_journal_issue 1
_journal_name_full Molbank
_journal_page_first M1980
_journal_paper_doi 10.3390/M1980
_journal_volume 2025
_journal_year 2025
_chemical_formula_moiety 'C29 H28 Fe O4'
_chemical_formula_sum 'C29 H28 Fe O4'
_chemical_formula_weight 496.388
_space_group_crystal_system triclinic
_space_group_IT_number 2
_space_group_name_Hall '-P 1'
_space_group_name_H-M_alt 'P -1'
_symmetry_Int_Tables_number 2
_atom_sites_solution_primary dual
_audit_creation_date 2025-02-11
_audit_creation_method
;
Olex2 1.5
(compiled 2021.12.09 svn.r5202d8cf for OlexSys, GUI svn.r6439)
;
_cell_angle_alpha 67.299(2)
_cell_angle_beta 87.272(2)
_cell_angle_gamma 70.734(2)
_cell_formula_units_Z 2
_cell_length_a 9.5599(3)
_cell_length_b 11.2459(4)
_cell_length_c 13.3652(4)
_cell_measurement_reflns_used 5251
_cell_measurement_temperature 199.99
_cell_measurement_theta_max 66.61
_cell_measurement_theta_min 3.60
_cell_volume 1246.08(7)
_computing_cell_refinement 'SAINT V8.40B (?, 2016)'
_computing_data_collection 'Bruker APEX5'
_computing_data_reduction 'SAINT V8.40B (?, 2016)'
_computing_molecular_graphics 'Olex2 1.5 (Dolomanov et al., 2009)'
_computing_publication_material 'Olex2 1.5 (Dolomanov et al., 2009)'
_computing_structure_solution 'SHELXT 2018/2 (Sheldrick, 2018)'
_diffrn_ambient_temperature 199.99
_diffrn_measured_fraction_theta_full 0.9953
_diffrn_measured_fraction_theta_max 0.9953
_diffrn_measurement_device_type 'Bruker APEX-II CCD'
_diffrn_measurement_method '\f and \w scans'
_diffrn_radiation_type 'Cu K\a'
_diffrn_radiation_wavelength 1.5417800000000002
_diffrn_reflns_av_R_equivalents 0.0437
_diffrn_reflns_av_unetI/netI 0.0332
_diffrn_reflns_Laue_measured_fraction_full 0.9953
_diffrn_reflns_Laue_measured_fraction_max 0.9953
_diffrn_reflns_limit_h_max 11
_diffrn_reflns_limit_h_min -10
_diffrn_reflns_limit_k_max 13
_diffrn_reflns_limit_k_min -13
_diffrn_reflns_limit_l_max 15
_diffrn_reflns_limit_l_min -15
_diffrn_reflns_number 18999
_diffrn_reflns_point_group_measured_fraction_full 0.9953
_diffrn_reflns_point_group_measured_fraction_max 0.9953
_diffrn_reflns_theta_full 66.8371
_diffrn_reflns_theta_max 66.84
_diffrn_reflns_theta_min 3.60
_diffrn_source micro-focus
_diffrn_source_current 0.6
_diffrn_source_power 0.03
_diffrn_source_voltage 50.0
_diffrn_standards_number 0
_exptl_absorpt_coefficient_mu 5.110
_exptl_absorpt_correction_T_max 0.7528
_exptl_absorpt_correction_T_min 0.6095
_exptl_absorpt_correction_type multi-scan
_exptl_absorpt_process_details
;
SADABS-2016/2 (Bruker,2016/2) was used for absorption correction.
wR2(int) was 0.0687 before and 0.0560 after correction.
The Ratio of minimum to maximum transmission is 0.8096.
The \l/2 correction factor is Not present.
;
_exptl_crystal_colour orange
_exptl_crystal_colour_primary orange
_exptl_crystal_density_diffrn 1.323
_exptl_crystal_description needle
_exptl_crystal_F_000 519.640
_exptl_crystal_size_max 0.23
_exptl_crystal_size_mid 0.08
_exptl_crystal_size_min 0.07
_refine_diff_density_max 0.2222
_refine_diff_density_min -0.1989
_refine_diff_density_rms 0.0442
_refine_ls_d_res_high 0.8385
_refine_ls_d_res_low 12.2780
_refine_ls_goodness_of_fit_ref 1.0097
_refine_ls_hydrogen_treatment refall
_refine_ls_matrix_type full
_refine_ls_number_constraints 0
_refine_ls_number_parameters 419
_refine_ls_number_reflns 4413
_refine_ls_number_restraints 2
_refine_ls_restrained_S_all 1.0094
_refine_ls_R_factor_all 0.0338
_refine_ls_R_factor_gt 0.0267
_refine_ls_shift/su_max -0.0005
_refine_ls_shift/su_mean 0.0000
_refine_ls_structure_factor_coef Fsqd
_refine_ls_weighting_details 'w=1/[\s^2^(Fo^2^)+(0.0232P)^2^+0.1533P] where P=(Fo^2^+2Fc^2^)/3'
_refine_ls_weighting_scheme calc
_refine_ls_wR_factor_gt 0.0569
_refine_ls_wR_factor_ref 0.0591
_reflns_Friedel_coverage 0.0
_reflns_limit_h_max 11
_reflns_limit_h_min -11
_reflns_limit_k_max 13
_reflns_limit_k_min -11
_reflns_limit_l_max 15
_reflns_limit_l_min 0
_reflns_number_gt 3843
_reflns_number_total 4413
_reflns_threshold_expression I>=2u(I)
_cod_data_source_file P49.cif
_cod_data_source_block P49
_cod_original_cell_volume 1246.08(8)
_cod_database_code 1574354
_computing_structure_refinement_1 SHELXL
_computing_structure_refinement_2 'olex2.refine 1.5 (Bourhis et al., 2015)'
_olex2_refinement_description
;
1. Restrained distances
 C16-H16C = C15-H15A
 1.13 with sigma of 0.02
2. Uiso/Uaniso restraints and constraints
: with sigma of 0.04 and sigma for terminal atoms of 0.04
;
_olex2_submission_special_instructions 'No special instructions were received'

loop_
_space_group_symop_id
_space_group_symop_operation_xyz
1 x,y,z
2 -x,-y,-z

loop_
_atom_site_label
_atom_site_type_symbol
_atom_site_fract_x
_atom_site_fract_y
_atom_site_fract_z
_atom_site_U_iso_or_equiv
_atom_site_adp_type
_atom_site_occupancy
_atom_site_refinement_flags_posn
_atom_site_refinement_flags_adp
Fe1 Fe 0.38199(3) 0.68223(3) 0.10630(2) 0.03057(8) Uani 1.000000 . .
O1 O 0.35279(14) 0.75275(17) 0.49363(11) 0.0602(4) Uani 1.000000 . .
O2 O 0.54273(13) 0.78345(13) 0.55607(10) 0.0433(3) Uani 1.000000 . .
O3 O 1.14586(16) 0.13237(15) 0.18633(14) 0.0575(4) Uani 1.000000 . .
H3 H 1.137(4) 0.054(3) 0.246(3) 0.078(10) Uiso 1.000000 . U
O4 O 1.11500(15) 0.89378(13) 0.34612(13) 0.0544(4) Uani 1.000000 . .
H4 H 1.189(4) 0.841(3) 0.402(3) 0.080(10) Uiso 1.000000 . .
C1 C 0.54845(16) 0.57457(15) 0.23155(12) 0.0292(3) Uani 1.000000 . .
C2 C 0.40658(18) 0.57125(17) 0.27027(13) 0.0350(4) Uani 1.000000 . .
H2 H 0.353(2) 0.612(2) 0.3271(18) 0.057(6) Uiso 1.000000 . .
C3 C 0.3454(2) 0.51081(18) 0.21611(15) 0.0417(4) Uani 1.000000 . .
H3A H 0.241(3) 0.499(2) 0.2271(19) 0.063(6) Uiso 1.000000 . .
C4 C 0.44729(19) 0.47706(17) 0.14218(15) 0.0395(4) Uani 1.000000 . .
H4A H 0.434(2) 0.437(2) 0.0849(19) 0.060(6) Uiso 1.000000 . .
C5 C 0.57148(18) 0.51673(16) 0.15091(13) 0.0329(3) Uani 1.000000 . .
H5 H 0.663(2) 0.508(2) 0.1021(18) 0.053(6) Uiso 1.000000 . .
C6 C 0.3804(3) 0.87974(19) 0.04027(16) 0.0550(5) Uani 1.000000 . .
H6 H 0.454(3) 0.918(3) 0.072(2) 0.088(9) Uiso 1.000000 . .
C7 C 0.4145(3) 0.8207(2) -0.03720(16) 0.0596(6) Uani 1.000000 . .
H7 H 0.516(4) 0.804(3) -0.075(3) 0.112(11) Uiso 1.000000 . .
C8 C 0.2941(3) 0.7811(2) -0.05199(16) 0.0630(6) Uani 1.000000 . .
H8 H 0.290(3) 0.735(3) -0.106(2) 0.083(8) Uiso 1.000000 . .
C9 C 0.1852(2) 0.8159(2) 0.0174(2) 0.0616(6) Uani 1.000000 . .
H9 H 0.086(4) 0.798(3) 0.028(3) 0.118(11) Uiso 1.000000 . .
C10 C 0.2404(2) 0.87719(19) 0.07386(16) 0.0522(5) Uani 1.000000 . .
H10 H 0.188(3) 0.918(3) 0.130(2) 0.085(8) Uiso 1.000000 . .
C11 C 0.64267(17) 0.63650(15) 0.26405(12) 0.0294(3) Uani 1.000000 . .
C12 C 0.56302(18) 0.73605(17) 0.31592(13) 0.0337(3) Uani 1.000000 . .
H12A H 0.601(2) 0.825(2) 0.2869(18) 0.056(6) Uiso 1.000000 . .
H12B H 0.440(2) 0.779(2) 0.2928(17) 0.049(5) Uiso 1.000000 . .
C13 C 0.5934(2) 0.6633(2) 0.44041(14) 0.0435(4) Uani 1.000000 . .
H13A H 0.577(3) 0.559(3) 0.462(2) 0.084(8) Uiso 1.000000 . U
H13B H 0.703(3) 0.651(3) 0.466(2) 0.079(8) Uiso 1.000000 . .
C14 C 0.48337(19) 0.73747(18) 0.49835(13) 0.0381(4) Uani 1.000000 . .
C15 C 0.4448(3) 0.8503(2) 0.61872(17) 0.0580(5) Uani 1.000000 D .
H15A H 0.350(3) 0.943(2) 0.562(2) 0.088(9) Uiso 1.000000 D .
H15B H 0.394(3) 0.782(3) 0.671(2) 0.090(9) Uiso 1.000000 . .
C16 C 0.5395(4) 0.8886(3) 0.6802(2) 0.0802(8) Uani 1.000000 D .
H16A H 0.592(5) 0.955(4) 0.621(4) 0.150(15) Uiso 1.000000 . .
H16B H 0.464(4) 0.949(4) 0.724(3) 0.128(13) Uiso 1.000000 . .
H16C H 0.619(4) 0.789(3) 0.742(3) 0.131(13) Uiso 1.000000 D .
C17 C 0.79167(17) 0.60152(15) 0.25616(12) 0.0296(3) Uani 1.000000 . .
C18 C 0.88186(16) 0.47853(15) 0.23610(12) 0.0290(3) Uani 1.000000 . .
C19 C 0.87434(18) 0.34978(16) 0.30104(14) 0.0346(4) Uani 1.000000 . .
H19 H 0.797(2) 0.348(2) 0.3612(18) 0.056(6) Uiso 1.000000 . .
C20 C 0.96122(19) 0.23316(17) 0.28629(15) 0.0400(4) Uani 1.000000 . .
H20 H 0.951(3) 0.139(3) 0.3400(19) 0.066(7) Uiso 1.000000 . .
C21 C 1.05821(18) 0.24294(18) 0.20482(15) 0.0395(4) Uani 1.000000 . .
C22 C 1.0680(2) 0.37014(19) 0.13968(15) 0.0416(4) Uani 1.000000 . .
H22 H 1.147(3) 0.376(3) 0.077(2) 0.071(7) Uiso 1.000000 . .
C23 C 0.98141(18) 0.48576(17) 0.15630(14) 0.0355(4) Uani 1.000000 . .
H23 H 0.990(2) 0.584(2) 0.1061(17) 0.049(5) Uiso 1.000000 . .
C24 C 0.87862(16) 0.67820(15) 0.27823(13) 0.0299(3) Uani 1.000000 . .
C25 C 0.99350(17) 0.61150(16) 0.36135(12) 0.0302(3) Uani 1.000000 . .
H25 H 1.022(2) 0.506(2) 0.4072(18) 0.055(6) Uiso 1.000000 . .
C26 C 1.07192(17) 0.68137(16) 0.38725(13) 0.0326(3) Uani 1.000000 . .
H26 H 1.155(2) 0.632(2) 0.4529(17) 0.049(5) Uiso 1.000000 . .
C27 C 1.03880(18) 0.81982(16) 0.32694(14) 0.0368(4) Uani 1.000000 . .
C28 C 0.92750(19) 0.88875(17) 0.24156(16) 0.0429(4) Uani 1.000000 . .
H28 H 0.903(3) 0.998(3) 0.198(2) 0.076(7) Uiso 1.000000 . .
C29 C 0.84847(19) 0.81760(17) 0.21804(14) 0.0389(4) Uani 1.000000 . .
H29 H 0.766(3) 0.868(2) 0.154(2) 0.072(7) Uiso 1.000000 . .

loop_
_atom_site_aniso_label
_atom_site_aniso_U_11
_atom_site_aniso_U_22
_atom_site_aniso_U_33
_atom_site_aniso_U_12
_atom_site_aniso_U_13
_atom_site_aniso_U_23
Fe1 0.03281(13) 0.02786(13) 0.02751(13) -0.00606(10) -0.00317(9) -0.01004(10)
O1 0.0381(7) 0.0995(12) 0.0454(8) -0.0221(7) 0.0020(6) -0.0318(8)
O2 0.0495(7) 0.0491(7) 0.0366(6) -0.0160(6) 0.0025(5) -0.0225(6)
O3 0.0562(8) 0.0479(8) 0.0807(11) -0.0136(7) 0.0166(8) -0.0425(8)
O4 0.0491(8) 0.0320(7) 0.0813(10) -0.0131(6) -0.0188(7) -0.0190(7)
C1 0.0285(8) 0.0286(8) 0.0292(8) -0.0073(6) -0.0013(6) -0.0113(6)
C2 0.0344(8) 0.0357(9) 0.0319(8) -0.0112(7) 0.0003(7) -0.0104(7)
C3 0.0387(9) 0.0398(9) 0.0449(10) -0.0198(8) -0.0043(8) -0.0087(8)
C4 0.0438(10) 0.0315(8) 0.0427(10) -0.0106(7) -0.0098(8) -0.0143(7)
C5 0.0339(8) 0.0310(8) 0.0346(8) -0.0063(7) -0.0028(7) -0.0169(7)
C6 0.0779(15) 0.0335(10) 0.0434(11) -0.0201(10) -0.0029(10) -0.0025(8)
C7 0.0696(14) 0.0487(12) 0.0323(10) -0.0055(10) 0.0073(10) 0.0006(9)
C8 0.0889(17) 0.0428(11) 0.0362(10) 0.0074(11) -0.0255(11) -0.0149(9)
C9 0.0479(12) 0.0443(11) 0.0693(14) 0.0002(9) -0.0214(11) -0.0084(10)
C10 0.0666(13) 0.0320(9) 0.0448(11) -0.0003(9) 0.0054(10) -0.0150(8)
C11 0.0311(8) 0.0302(8) 0.0278(7) -0.0080(6) -0.0008(6) -0.0138(6)
C12 0.0370(9) 0.0319(8) 0.0334(8) -0.0081(7) 0.0014(7) -0.0169(7)
C13 0.0445(10) 0.0497(11) 0.0326(9) -0.0026(8) -0.0048(7) -0.0226(8)
C14 0.0378(10) 0.0451(10) 0.0299(8) -0.0088(7) -0.0015(7) -0.0172(7)
C15 0.0779(15) 0.0517(12) 0.0381(10) -0.0073(11) 0.0070(10) -0.0236(10)
C16 0.156(3) 0.0578(15) 0.0423(12) -0.0477(18) 0.0115(15) -0.0269(11)
C17 0.0306(8) 0.0265(8) 0.0314(8) -0.0085(6) -0.0013(6) -0.0116(6)
C18 0.0305(8) 0.0268(8) 0.0301(8) -0.0092(6) 0.0005(6) -0.0117(6)
C19 0.0360(8) 0.0285(8) 0.0374(9) -0.0100(7) 0.0055(7) -0.0121(7)
C20 0.0425(9) 0.0284(9) 0.0485(10) -0.0107(7) 0.0057(8) -0.0157(8)
C21 0.0385(9) 0.0343(9) 0.0516(10) -0.0107(7) 0.0044(8) -0.0245(8)
C22 0.0423(9) 0.0425(10) 0.0467(10) -0.0141(8) 0.0120(8) -0.0254(8)
C23 0.0393(9) 0.0336(9) 0.0362(9) -0.0151(7) 0.0082(7) -0.0147(7)
C24 0.0309(8) 0.0252(8) 0.0316(8) -0.0080(6) -0.0035(6) -0.0096(6)
C25 0.0341(8) 0.0232(8) 0.0287(8) -0.0091(6) -0.0029(6) -0.0053(6)
C26 0.0307(8) 0.0278(8) 0.0351(8) -0.0054(6) -0.0069(7) -0.0108(7)
C27 0.0335(8) 0.0253(8) 0.0485(10) -0.0076(7) -0.0071(7) -0.0120(7)
C28 0.0414(9) 0.0227(8) 0.0551(11) -0.0096(7) -0.0146(8) -0.0042(8)
C29 0.0392(9) 0.0261(8) 0.0418(9) -0.0086(7) -0.0146(7) -0.0032(7)

loop_
_atom_type_symbol
_atom_type_scat_dispersion_real
_atom_type_scat_dispersion_imag
_atom_type_scat_source
_atom_type_scat_dispersion_source
C 0.01920 0.00962 'NoSpherA2: Chem.Sci. 2021, DOI:10.1039/D0SC05526C' 'Henke, Gullikson and Davis, At. Data and Nucl. Data Tables, 1993, 54, 2'
Fe -1.15332 3.21289 'NoSpherA2: Chem.Sci. 2021, DOI:10.1039/D0SC05526C' 'Henke, Gullikson and Davis, At. Data and Nucl. Data Tables, 1993, 54, 2'
H 0.00000 0.00000 'NoSpherA2: Chem.Sci. 2021, DOI:10.1039/D0SC05526C' 'Henke, Gullikson and Davis, At. Data and Nucl. Data Tables, 1993, 54, 2'
O 0.05239 0.03376 'NoSpherA2: Chem.Sci. 2021, DOI:10.1039/D0SC05526C' 'Henke, Gullikson and Davis, At. Data and Nucl. Data Tables, 1993, 54, 2'

loop_
_geom_angle_atom_site_label_1
_geom_angle_atom_site_label_2
_geom_angle_atom_site_label_3
_geom_angle
_geom_angle_site_symmetry_1
_geom_angle_site_symmetry_3
_geom_angle_publ_flag
C2 Fe1 C1 41.05(6) . . ?
C3 Fe1 C1 68.92(6) . . ?
C3 Fe1 C2 40.56(7) . . ?
C4 Fe1 C1 69.03(6) . . ?
C4 Fe1 C2 68.45(7) . . ?
C4 Fe1 C3 40.67(8) . . ?
C5 Fe1 C1 41.11(6) . . ?
C5 Fe1 C2 68.77(7) . . ?
C5 Fe1 C3 68.71(7) . . ?
C5 Fe1 C4 40.91(7) . . ?
C6 Fe1 C1 107.16(7) . . ?
C6 Fe1 C2 122.48(8) . . ?
C6 Fe1 C3 158.14(8) . . ?
C6 Fe1 C4 159.86(8) . . ?
C6 Fe1 C5 123.35(8) . . ?
C7 Fe1 C1 120.51(8) . . ?
C7 Fe1 C2 157.03(9) . . ?
C7 Fe1 C3 160.47(9) . . ?
C7 Fe1 C4 123.35(9) . . ?
C7 Fe1 C5 106.26(8) . . ?
C7 Fe1 C6 40.26(9) . . ?
C8 Fe1 C1 156.02(9) . . ?
C8 Fe1 C2 161.46(9) . . ?
C8 Fe1 C3 124.54(9) . . ?
C8 Fe1 C4 107.18(8) . . ?
C8 Fe1 C5 120.54(8) . . ?
C8 Fe1 C6 67.81(9) . . ?
C8 Fe1 C7 40.47(10) . . ?
C9 Fe1 C1 161.23(8) . . ?
C9 Fe1 C2 125.08(9) . . ?
C9 Fe1 C3 108.61(9) . . ?
C9 Fe1 C4 122.04(8) . . ?
C9 Fe1 C5 156.88(8) . . ?
C9 Fe1 C6 67.80(9) . . ?
C9 Fe1 C7 68.18(10) . . ?
C9 Fe1 C8 40.73(10) . . ?
C10 Fe1 C1 124.22(7) . . ?
C10 Fe1 C2 109.01(8) . . ?
C10 Fe1 C3 123.30(8) . . ?
C10 Fe1 C4 158.24(8) . . ?
C10 Fe1 C5 160.15(8) . . ?
C10 Fe1 C6 39.95(9) . . ?
C10 Fe1 C7 67.64(9) . . ?
C10 Fe1 C8 67.96(8) . . ?
C10 Fe1 C9 40.45(9) . . ?
C15 O2 C14 117.04(15) . . ?
C21 O3 H3 105.4(19) . . ?
C27 O4 H4 113(2) . . ?
C2 C1 Fe1 68.94(9) . . ?
C5 C1 Fe1 68.57(8) . . ?
C5 C1 C2 106.45(14) . . ?
C11 C1 Fe1 123.61(11) . . ?
C11 C1 C2 125.19(14) . . ?
C11 C1 C5 128.19(14) . . ?
C1 C2 Fe1 70.01(9) . . ?
H2 C2 Fe1 123.6(12) . . ?
H2 C2 C1 125.7(12) . . ?
C3 C2 Fe1 70.13(10) . . ?
C3 C2 C1 108.97(15) . . ?
C3 C2 H2 125.3(12) . . ?
C2 C3 Fe1 69.31(10) . . ?
H3A C3 Fe1 124.6(13) . . ?
H3A C3 C2 125.0(12) . . ?
C4 C3 Fe1 69.33(10) . . ?
C4 C3 C2 107.86(15) . . ?
C4 C3 H3A 127.1(12) . . ?
C3 C4 Fe1 70.00(10) . . ?
H4A C4 Fe1 122.7(13) . . ?
H4A C4 C3 128.1(12) . . ?
C5 C4 Fe1 69.13(9) . . ?
C5 C4 C3 108.09(15) . . ?
C5 C4 H4A 123.6(12) . . ?
C1 C5 Fe1 70.32(9) . . ?
C4 C5 Fe1 69.96(9) . . ?
C4 C5 C1 108.61(15) . . ?
H5 C5 Fe1 123.4(12) . . ?
H5 C5 C1 126.7(11) . . ?
H5 C5 C4 124.6(11) . . ?
H6 C6 Fe1 124.1(15) . . ?
C7 C6 Fe1 69.67(11) . . ?
C7 C6 H6 126.0(15) . . ?
C10 C6 Fe1 70.14(11) . . ?
C10 C6 H6 125.5(15) . . ?
C10 C6 C7 108.5(2) . . ?
C6 C7 Fe1 70.07(11) . . ?
H7 C7 Fe1 123.4(18) . . ?
H7 C7 C6 126.3(18) . . ?
C8 C7 Fe1 69.73(12) . . ?
C8 C7 C6 108.0(2) . . ?
C8 C7 H7 125.6(18) . . ?
C7 C8 Fe1 69.80(11) . . ?
H8 C8 Fe1 126.1(15) . . ?
H8 C8 C7 124.0(15) . . ?
C9 C8 Fe1 69.85(11) . . ?
C9 C8 C7 107.89(19) . . ?
C9 C8 H8 128.1(15) . . ?
C8 C9 Fe1 69.43(11) . . ?
H9 C9 Fe1 124.3(19) . . ?
H9 C9 C8 127.7(19) . . ?
C10 C9 Fe1 69.90(11) . . ?
C10 C9 C8 107.3(2) . . ?
C10 C9 H9 124.9(19) . . ?
C6 C10 Fe1 69.91(11) . . ?
C9 C10 Fe1 69.65(11) . . ?
C9 C10 C6 108.4(2) . . ?
H10 C10 Fe1 127.8(16) . . ?
H10 C10 C6 123.1(15) . . ?
H10 C10 C9 128.5(15) . . ?
C12 C11 C1 114.91(13) . . ?
C17 C11 C1 123.52(14) . . ?
C17 C11 C12 121.42(14) . . ?
H12A C12 C11 110.5(11) . . ?
H12B C12 C11 111.7(10) . . ?
H12B C12 H12A 105.6(15) . . ?
C13 C12 C11 109.51(13) . . ?
C13 C12 H12A 109.8(11) . . ?
C13 C12 H12B 109.5(11) . . ?
H13A C13 C12 105.6(14) . . ?
H13B C13 C12 111.0(14) . . ?
H13B C13 H13A 111.7(19) . . ?
C14 C13 C12 112.56(14) . . ?
C14 C13 H13A 106.7(14) . . ?
C14 C13 H13B 109.1(14) . . ?
O2 C14 O1 122.83(16) . . ?
C13 C14 O1 123.37(16) . . ?
C13 C14 O2 113.80(15) . . ?
H15A C15 O2 109.8(14) . . ?
H15B C15 O2 108.2(15) . . ?
H15B C15 H15A 106(2) . . ?
C16 C15 O2 106.8(2) . . ?
C16 C15 H15A 112.9(14) . . ?
C16 C15 H15B 112.9(15) . . ?
H16A C16 C15 108(2) . . ?
H16B C16 C15 108.0(19) . . ?
H16B C16 H16A 108(3) . . ?
H16C C16 C15 107.5(19) . . ?
H16C C16 H16A 115(3) . . ?
H16C C16 H16B 109(3) . . ?
C18 C17 C11 123.51(13) . . ?
C24 C17 C11 121.22(14) . . ?
C24 C17 C18 115.01(13) . . ?
C19 C18 C17 120.50(14) . . ?
C23 C18 C17 121.75(14) . . ?
C23 C18 C19 117.68(15) . . ?
H19 C19 C18 115.7(12) . . ?
C20 C19 C18 121.48(16) . . ?
C20 C19 H19 122.8(12) . . ?
H20 C20 C19 117.3(13) . . ?
C21 C20 C19 119.93(16) . . ?
C21 C20 H20 122.8(13) . . ?
C20 C21 O3 122.61(17) . . ?
C22 C21 O3 117.92(16) . . ?
C22 C21 C20 119.47(16) . . ?
H22 C22 C21 118.5(13) . . ?
C23 C22 C21 119.89(16) . . ?
C23 C22 H22 121.6(13) . . ?
C22 C23 C18 121.53(16) . . ?
H23 C23 C18 118.8(11) . . ?
H23 C23 C22 119.7(11) . . ?
C25 C24 C17 120.32(13) . . ?
C29 C24 C17 122.00(14) . . ?
C29 C24 C25 117.68(14) . . ?
H25 C25 C24 120.2(11) . . ?
C26 C25 C24 121.67(14) . . ?
C26 C25 H25 118.1(11) . . ?
H26 C26 C25 122.1(11) . . ?
C27 C26 C25 119.41(14) . . ?
C27 C26 H26 118.5(11) . . ?
C26 C27 O4 122.31(15) . . ?
C28 C27 O4 117.32(15) . . ?
C28 C27 C26 120.35(14) . . ?
H28 C28 C27 117.9(13) . . ?
C29 C28 C27 119.41(15) . . ?
C29 C28 H28 122.6(13) . . ?
C28 C29 C24 121.42(15) . . ?
H29 C29 C24 118.9(13) . . ?
H29 C29 C28 119.7(13) . . ?

loop_
_geom_bond_atom_site_label_1
_geom_bond_atom_site_label_2
_geom_bond_distance
_geom_bond_site_symmetry_2
_geom_bond_publ_flag
Fe1 C1 2.0539(15) . ?
Fe1 C2 2.0396(16) . ?
Fe1 C3 2.0504(17) . ?
Fe1 C4 2.0414(17) . ?
Fe1 C5 2.0304(16) . ?
Fe1 C6 2.0443(19) . ?
Fe1 C7 2.039(2) . ?
Fe1 C8 2.0383(19) . ?
Fe1 C9 2.0439(19) . ?
Fe1 C10 2.0473(18) . ?
O1 C14 1.204(2) . ?
O2 C14 1.314(2) . ?
O2 C15 1.446(2) . ?
O3 H3 0.96(3) . ?
O3 C21 1.356(2) . ?
O4 H4 0.92(3) . ?
O4 C27 1.368(2) . ?
C1 C2 1.435(2) . ?
C1 C5 1.434(2) . ?
C1 C11 1.473(2) . ?
C2 H2 1.06(2) . ?
C2 C3 1.418(2) . ?
C3 H3A 1.05(2) . ?
C3 C4 1.422(3) . ?
C4 H4A 1.06(2) . ?
C4 C5 1.423(2) . ?
C5 H5 1.06(2) . ?
C6 H6 1.11(3) . ?
C6 C7 1.405(3) . ?
C6 C10 1.398(3) . ?
C7 H7 1.07(3) . ?
C7 C8 1.410(4) . ?
C8 H8 1.05(3) . ?
C8 C9 1.420(3) . ?
C9 H9 1.03(4) . ?
C9 C10 1.414(3) . ?
C10 H10 1.05(3) . ?
C11 C12 1.517(2) . ?
C11 C17 1.357(2) . ?
C12 H12A 1.10(2) . ?
C12 H12B 1.12(2) . ?
C12 C13 1.536(2) . ?
C13 H13A 1.16(3) . ?
C13 H13B 1.06(3) . ?
C13 C14 1.498(2) . ?
C15 H15A 1.148(17) . ?
C15 H15B 1.06(3) . ?
C15 C16 1.510(4) . ?
C16 H16A 1.10(5) . ?
C16 H16B 1.13(4) . ?
C16 H16C 1.139(18) . ?
C17 C18 1.485(2) . ?
C17 C24 1.488(2) . ?
C18 C19 1.396(2) . ?
C18 C23 1.392(2) . ?
C19 H19 1.07(2) . ?
C19 C20 1.383(2) . ?
C20 H20 1.06(2) . ?
C20 C21 1.392(3) . ?
C21 C22 1.390(3) . ?
C22 H22 1.09(3) . ?
C22 C23 1.386(2) . ?
C23 H23 1.08(2) . ?
C24 C25 1.390(2) . ?
C24 C29 1.392(2) . ?
C25 H25 1.05(2) . ?
C25 C26 1.387(2) . ?
C26 H26 1.06(2) . ?
C26 C27 1.380(2) . ?
C27 C28 1.387(2) . ?
C28 H28 1.08(3) . ?
C28 C29 1.388(2) . ?
C29 H29 1.03(2) . ?

loop_
_geom_torsion_atom_site_label_1
_geom_torsion_atom_site_label_2
_geom_torsion_atom_site_label_3
_geom_torsion_atom_site_label_4
_geom_torsion
_geom_torsion_site_symmetry_1
_geom_torsion_site_symmetry_2
_geom_torsion_site_symmetry_3
_geom_torsion_site_symmetry_4
_geom_torsion_publ_flag
Fe1 C1 C2 C3 59.50(10) . . . . ?
Fe1 C1 C5 C4 -59.70(10) . . . . ?
Fe1 C1 C11 C12 68.82(13) . . . . ?
Fe1 C1 C11 C17 -115.69(13) . . . . ?
Fe1 C2 C1 C5 -58.53(10) . . . . ?
Fe1 C2 C1 C11 117.02(9) . . . . ?
Fe1 C2 C3 C4 58.79(10) . . . . ?
Fe1 C3 C2 C1 -59.42(10) . . . . ?
Fe1 C3 C4 C5 58.82(10) . . . . ?
Fe1 C4 C3 C2 -58.78(10) . . . . ?
Fe1 C4 C5 C1 59.93(10) . . . . ?
Fe1 C5 C1 C2 58.77(10) . . . . ?
Fe1 C5 C1 C11 -116.61(9) . . . . ?
Fe1 C5 C4 C3 -59.37(11) . . . . ?
Fe1 C6 C7 C8 59.67(13) . . . . ?
Fe1 C6 C10 C9 -59.23(12) . . . . ?
Fe1 C7 C6 C10 -59.62(13) . . . . ?
Fe1 C7 C8 C9 59.70(12) . . . . ?
Fe1 C8 C7 C6 -59.88(12) . . . . ?
Fe1 C8 C9 C10 59.91(13) . . . . ?
Fe1 C9 C8 C7 -59.67(13) . . . . ?
Fe1 C9 C10 C6 59.40(13) . . . . ?
Fe1 C10 C6 C7 59.33(12) . . . . ?
Fe1 C10 C9 C8 -59.60(13) . . . . ?
O1 C14 O2 C15 2.3(2) . . . . ?
O1 C14 C13 C12 64.5(2) . . . . ?
O2 C14 C13 C12 -116.16(15) . . . . ?
O3 C21 C20 C19 -179.86(17) . . . . ?
O3 C21 C22 C23 -179.45(16) . . . . ?
O4 C27 C26 C25 -177.95(17) . . . . ?
O4 C27 C28 C29 179.13(17) . . . . ?
C1 C2 C3 C4 -0.63(15) . . . . ?
C1 C5 C4 C3 0.56(15) . . . . ?
C1 C11 C12 C13 99.11(15) . . . . ?
C1 C11 C17 C18 -13.17(18) . . . . ?
C1 C11 C17 C24 172.97(15) . . . . ?
C2 C3 C4 C5 0.04(15) . . . . ?
C6 C7 C8 C9 -0.18(18) . . . . ?
C6 C10 C9 C8 -0.20(17) . . . . ?
C7 C8 C9 C10 0.24(18) . . . . ?
C11 C12 C13 C14 -161.72(14) . . . . ?
C11 C17 C18 C19 -51.89(18) . . . . ?
C11 C17 C18 C23 131.26(16) . . . . ?
C11 C17 C24 C25 119.46(16) . . . . ?
C11 C17 C24 C29 -60.16(18) . . . . ?
C17 C18 C19 C20 -177.70(15) . . . . ?
C17 C18 C23 C22 178.40(15) . . . . ?
C17 C24 C25 C26 -176.92(14) . . . . ?
C17 C24 C29 C28 178.06(17) . . . . ?
C18 C19 C20 C21 -0.36(19) . . . . ?
C18 C23 C22 C21 -1.13(19) . . . . ?
C19 C20 C21 C22 0.7(2) . . . . ?
C20 C21 C22 C23 0.00(19) . . . . ?
C24 C25 C26 C27 -2.15(19) . . . . ?
C24 C29 C28 C27 -0.1(2) . . . . ?
C25 C26 C27 C28 0.4(2) . . . . ?
C26 C27 C28 C29 0.7(2) . . . . ?

loop_
_restr_distance_atom_site_label_1
_restr_distance_atom_site_label_2
_restr_distance_site_symmetry_2
_restr_distance_target
_restr_distance_target_weight_param
_restr_distance_diff
C15 H15A 1 1.1300 0.0200 -0.0180
C16 H16C 1 1.1300 0.0200 -0.0095
